data_7201562
loop_
_publ_author_name
'Duan, Xianying'
'Lin, Jianguo'
'Li, Yizhi'
'Zhu, Chengjian'
'Meng, Qingjin'

_publ_section_title
;
 Syntheses, structures and properties of a series of organic--inorganic
 complexes based on methylenediisophthalic acid (H4MDIP)
;
_journal_issue 2
_journal_name_full CrystEngComm
_journal_page_first 207
_journal_paper_doi 10.1039/b709972j
_journal_volume 10
_journal_year 2008
_chemical_formula_moiety '2(C17 H12 Mn O9), H2 O'
_chemical_formula_sum 'C34 H26 Mn2 O19'
_chemical_formula_weight 848.43
_chemical_name_systematic
;
?
;
_space_group_IT_number 2
_symmetry_cell_setting triclinic
_symmetry_space_group_name_Hall '-P 1'
_symmetry_space_group_name_H-M 'P -1'
_atom_sites_solution_hydrogens geom
_atom_sites_solution_primary direct
_atom_sites_solution_secondary difmap
_audit_creation_method SHELXL-97
_cell_angle_alpha 75.913(3)
_cell_angle_beta 75.671(4)
_cell_angle_gamma 74.625(4)
_cell_formula_units_Z 1
_cell_length_a 7.3196(17)
_cell_length_b 10.067(2)
_cell_length_c 11.818(3)
_cell_measurement_reflns_used 884
_cell_measurement_temperature 298(2)
_cell_measurement_theta_max 28.013
_cell_measurement_theta_min 3.054
_cell_volume 798.7(3)
_computing_cell_refinement 'Bruker SMART'
_computing_data_collection 'Bruker SMART'
_computing_data_reduction 'Bruker SAINT'
_computing_molecular_graphics 'Bruker SHELXTL'
_computing_publication_material 'Bruker SHELXTL'
_computing_structure_refinement 'Bruker SHELXTL'
_computing_structure_solution 'Bruker SHELXTL'
_diffrn_ambient_temperature 298(2)
_diffrn_measured_fraction_theta_full 1.000
_diffrn_measured_fraction_theta_max 1.000
_diffrn_measurement_device_type 'CCD area detector'
_diffrn_measurement_method 'phi and omega scans'
_diffrn_radiation_monochromator graphite
_diffrn_radiation_source 'fine-focus sealed tube'
_diffrn_radiation_type MoK\a
_diffrn_radiation_wavelength 0.71073
_diffrn_reflns_av_R_equivalents 0.0317
_diffrn_reflns_av_sigmaI/netI 0.0409
_diffrn_reflns_limit_h_max 9
_diffrn_reflns_limit_h_min -9
_diffrn_reflns_limit_k_max 12
_diffrn_reflns_limit_k_min -12
_diffrn_reflns_limit_l_max 14
_diffrn_reflns_limit_l_min -14
_diffrn_reflns_number 7344
_diffrn_reflns_theta_full 26.00
_diffrn_reflns_theta_max 26.00
_diffrn_reflns_theta_min 1.81
_exptl_absorpt_coefficient_mu 0.885
_exptl_absorpt_correction_T_max 0.8158
_exptl_absorpt_correction_T_min 0.7773
_exptl_absorpt_correction_type multi-scan
_exptl_absorpt_process_details '(SADABS; Bruker, 2000)'
_exptl_crystal_colour brown
_exptl_crystal_density_diffrn 1.764
_exptl_crystal_density_method 'not measured'
_exptl_crystal_description block
_exptl_crystal_F_000 432
_exptl_crystal_size_max 0.30
_exptl_crystal_size_mid 0.26
_exptl_crystal_size_min 0.24
_refine_diff_density_max 0.525
_refine_diff_density_min -0.457
_refine_diff_density_rms 0.077
_refine_ls_extinction_method none
_refine_ls_goodness_of_fit_ref 1.131
_refine_ls_hydrogen_treatment constr
_refine_ls_matrix_type full
_refine_ls_number_parameters 250
_refine_ls_number_reflns 3134
_refine_ls_number_restraints 0
_refine_ls_restrained_S_all 1.131
_refine_ls_R_factor_all 0.0647
_refine_ls_R_factor_gt 0.0550
_refine_ls_shift/su_max 0.000
_refine_ls_shift/su_mean 0.000
_refine_ls_structure_factor_coef Fsqd
_refine_ls_weighting_details 'calc w=1/[\s^2^(Fo^2^)+(0.0642P)^2^+0.6542P] where P=(Fo^2^+2Fc^2^)/3'
_refine_ls_weighting_scheme calc
_refine_ls_wR_factor_gt 0.1274
_refine_ls_wR_factor_ref 0.1310
_reflns_number_gt 2755
_reflns_number_total 3134
_reflns_threshold_expression >2sigma(I)
_cod_data_source_file b709972j.txt
_cod_data_source_block Mn
_cod_depositor_comments
;
The following automatic conversions were performed:
'_symmetry_cell_setting' value 'Triclinic' changed to 'triclinic'
according to '/home/saulius/struct/CIF-dictionaries/cif_core.dic'
dictionary named 'cif_core.dic' version 2.4.1 from 2010-06-29.

Automatic conversion script
Id: cif_fix_enum 1527 2010-12-29 10:47:43Z saulius 
;
_cod_original_sg_symbol_H-M 'P -1 '
_cod_database_code 7201562

loop_
_symmetry_equiv_pos_as_xyz
'x, y, z'
'-x, -y, -z'

loop_
_atom_site_label
_atom_site_type_symbol
_atom_site_fract_x
_atom_site_fract_y
_atom_site_fract_z
_atom_site_U_iso_or_equiv
_atom_site_adp_type
_atom_site_occupancy
_atom_site_symmetry_multiplicity
_atom_site_calc_flag
_atom_site_refinement_flags
_atom_site_disorder_assembly
_atom_site_disorder_group
C1 C -0.0769(5) 0.4598(4) 0.3750(3) 0.0298(7) Uani 1 1 d . . .
C2 C 0.1140(5) 0.4490(4) 0.3160(3) 0.0353(8) Uani 1 1 d . . .
H2 H 0.1872 0.3632 0.2981 0.042 Uiso 1 1 calc R . .
C3 C 0.1961(5) 0.5649(4) 0.2835(3) 0.0318(8) Uani 1 1 d . . .
C4 C 0.0857(5) 0.6933(4) 0.3100(3) 0.0366(9) Uani 1 1 d . . .
H4 H 0.1404 0.7715 0.2877 0.044 Uiso 1 1 calc R . .
C5 C -0.1054(5) 0.7056(4) 0.3695(3) 0.0313(8) Uani 1 1 d . . .
C6 C -0.1872(5) 0.5880(4) 0.4016(3) 0.0276(7) Uani 1 1 d . . .
H6 H -0.3154 0.5953 0.4408 0.033 Uiso 1 1 calc R . .
C7 C 0.4140(5) 0.5551(4) 0.2410(3) 0.0313(8) Uani 1 1 d . . .
H7A H 0.4653 0.5710 0.3036 0.038 Uiso 1 1 calc R . .
H7B H 0.4753 0.4607 0.2277 0.038 Uiso 1 1 calc R . .
C8 C 0.4677(5) 0.6588(4) 0.1275(3) 0.0289(7) Uani 1 1 d . . .
C9 C 0.6057(5) 0.7329(4) 0.1164(3) 0.0261(7) Uani 1 1 d . . .
H9 H 0.6647 0.7218 0.1803 0.031 Uiso 1 1 calc R . .
C10 C 0.6589(5) 0.8238(4) 0.0121(3) 0.0284(7) Uani 1 1 d . . .
C11 C 0.5718(5) 0.8400(4) -0.0859(3) 0.0312(8) Uani 1 1 d . . .
H11 H 0.6073 0.9001 -0.1569 0.037 Uiso 1 1 calc R . .
C12 C 0.4353(5) 0.7665(4) -0.0749(3) 0.0275(7) Uani 1 1 d . . .
C13 C 0.3810(5) 0.6763(4) 0.0317(3) 0.0275(7) Uani 1 1 d . . .
H13 H 0.2859 0.6277 0.0382 0.033 Uiso 1 1 calc R . .
C14 C -0.1650(5) 0.3401(4) 0.3992(3) 0.0267(7) Uani 1 1 d . . .
C15 C -0.2133(5) 0.8414(3) 0.4089(3) 0.0251(7) Uani 1 1 d . . .
C16 C 0.8069(5) 0.9055(3) 0.0048(3) 0.0254(7) Uani 1 1 d . . .
C17 C 0.3449(5) 0.7837(3) -0.1784(3) 0.0272(7) Uani 1 1 d . . .
Mn1 Mn 0.32801(8) 0.87811(5) -0.45308(5) 0.02638(17) Uani 1 1 d . . .
O1 O -0.0690(4) 0.2338(3) 0.3521(2) 0.0322(6) Uani 1 1 d . . .
O2 O -0.3246(4) 0.3381(3) 0.4664(2) 0.0337(6) Uani 1 1 d . . .
O3 O -0.3832(4) 0.8535(3) 0.4668(2) 0.0358(6) Uani 1 1 d . . .
O4 O -0.1330(4) 0.9453(3) 0.3822(2) 0.0336(6) Uani 1 1 d . . .
O5 O 0.8797(3) 0.8876(3) 0.0917(2) 0.0298(6) Uani 1 1 d . . .
O6 O 0.8470(3) 0.9883(3) -0.0946(2) 0.0284(5) Uani 1 1 d . . .
H6A H 0.9243 1.0458 -0.0953 0.043 Uiso 1 1 d R . .
O7 O 0.4220(3) 0.8281(2) -0.2792(2) 0.0265(5) Uani 1 1 d . . .
O8 O 0.1796(3) 0.7450(3) -0.1513(2) 0.0285(5) Uani 1 1 d . . .
H8 H 0.1245 0.7524 -0.2125 0.043 Uiso 1 1 d R . .
O9 O 0.2356(4) 0.9861(3) -0.6164(2) 0.0340(6) Uani 1 1 d . . .
H9C H 0.1296 0.9592 -0.5989 0.041 Uiso 1 1 d R . .
H9B H 0.1846 1.0734 -0.6254 0.041 Uiso 1 1 d R . .
O10 O 0.0000 0.5000 0.0000 0.0324(8) Uani 1 2 d S . .
H10C H 0.0948 0.5399 -0.0287 0.049 Uiso 0.50 1 d PR . .
H10D H 0.0317 0.4281 0.0522 0.049 Uiso 0.50 1 d PR . .

loop_
_atom_site_aniso_label
_atom_site_aniso_U_11
_atom_site_aniso_U_22
_atom_site_aniso_U_33
_atom_site_aniso_U_23
_atom_site_aniso_U_13
_atom_site_aniso_U_12
C1 0.0284(18) 0.0340(18) 0.0274(17) -0.0032(14) -0.0095(14) -0.0059(15)
C2 0.0261(18) 0.044(2) 0.0272(17) -0.0013(15) -0.0059(14) 0.0028(15)
C3 0.0211(17) 0.0274(17) 0.041(2) -0.0035(15) 0.0013(14) -0.0042(14)
C4 0.0281(19) 0.041(2) 0.0254(17) 0.0032(15) -0.0012(14) 0.0052(16)
C5 0.0307(18) 0.0298(18) 0.0249(16) 0.0024(14) -0.0062(14) 0.0016(15)
C6 0.0222(16) 0.0315(17) 0.0233(16) -0.0023(13) -0.0024(13) -0.0003(13)
C7 0.0287(18) 0.0342(19) 0.0224(16) -0.0047(14) 0.0007(13) 0.0019(15)
C8 0.0277(17) 0.0278(17) 0.0257(17) -0.0088(14) 0.0008(14) 0.0012(14)
C9 0.0200(15) 0.0258(16) 0.0308(17) -0.0048(13) -0.0021(13) -0.0054(13)
C10 0.0218(16) 0.0287(17) 0.0285(17) 0.0010(14) -0.0008(13) -0.0047(14)
C11 0.0318(19) 0.0242(17) 0.0321(18) 0.0017(14) -0.0048(15) -0.0048(14)
C12 0.0214(16) 0.0294(17) 0.0274(17) -0.0047(14) 0.0008(13) -0.0040(13)
C13 0.0165(15) 0.0319(18) 0.0309(17) -0.0123(14) 0.0036(13) -0.0020(13)
C14 0.0251(17) 0.0329(18) 0.0221(15) 0.0026(13) -0.0193(13) 0.0005(14)
C15 0.0244(16) 0.0243(16) 0.0231(15) -0.0051(12) -0.0026(13) -0.0006(13)
C16 0.0347(18) 0.0262(16) 0.0227(15) -0.0061(12) -0.0069(13) -0.0163(14)
C17 0.0288(17) 0.0204(15) 0.0259(17) -0.0061(13) -0.0091(14) 0.0106(13)
Mn1 0.0251(3) 0.0257(3) 0.0239(3) -0.00431(19) -0.00146(19) -0.0014(2)
O1 0.0349(13) 0.0240(12) 0.0379(14) -0.0021(10) -0.0118(11) -0.0056(10)
O2 0.0256(13) 0.0305(13) 0.0438(15) -0.0009(11) -0.0003(11) -0.0160(10)
O3 0.0211(12) 0.0271(13) 0.0512(16) -0.0109(11) 0.0077(11) -0.0021(10)
O4 0.0288(13) 0.0284(13) 0.0410(14) -0.0105(11) -0.0033(11) -0.0014(10)
O5 0.0233(12) 0.0288(12) 0.0385(14) 0.0087(10) -0.0127(10) -0.0152(10)
O6 0.0284(13) 0.0305(12) 0.0297(12) 0.0045(10) -0.0046(10) -0.0222(11)
O7 0.0278(12) 0.0231(11) 0.0325(13) -0.0027(9) -0.0103(10) -0.0105(10)
O8 0.0191(11) 0.0480(15) 0.0255(12) -0.0105(10) -0.0087(9) -0.0119(10)
O9 0.0405(15) 0.0316(13) 0.0304(13) -0.0006(10) -0.0159(11) -0.0051(11)
O10 0.0185(16) 0.046(2) 0.0340(18) -0.0107(16) -0.0173(14) 0.0048(15)

loop_
_atom_type_symbol
_atom_type_description
_atom_type_scat_dispersion_real
_atom_type_scat_dispersion_imag
_atom_type_scat_source
C C 0.0033 0.0016 'International Tables Vol C Tables 4.2.6.8 and 6.1.1.4'
H H 0.0000 0.0000 'International Tables Vol C Tables 4.2.6.8 and 6.1.1.4'
Mn Mn 0.3368 0.7283 'International Tables Vol C Tables 4.2.6.8 and 6.1.1.4'
O O 0.0106 0.0060 'International Tables Vol C Tables 4.2.6.8 and 6.1.1.4'

loop_
_geom_angle_atom_site_label_1
_geom_angle_atom_site_label_2
_geom_angle_atom_site_label_3
_geom_angle
_geom_angle_site_symmetry_1
_geom_angle_site_symmetry_3
_geom_angle_publ_flag
C2 C1 C6 120.0(4) . . ?
C2 C1 C14 119.5(3) . . ?
C6 C1 C14 120.3(3) . . ?
C3 C2 C1 120.5(4) . . ?
C3 C2 H2 119.8 . . ?
C1 C2 H2 119.8 . . ?
C2 C3 C4 119.5(3) . . ?
C2 C3 C7 123.0(3) . . ?
C4 C3 C7 116.4(3) . . ?
C5 C4 C3 120.7(4) . . ?
C5 C4 H4 119.7 . . ?
C3 C4 H4 119.7 . . ?
C4 C5 C6 119.4(3) . . ?
C4 C5 C15 119.1(3) . . ?
C6 C5 C15 121.2(3) . . ?
C1 C6 C5 120.0(3) . . ?
C1 C6 H6 120.0 . . ?
C5 C6 H6 120.0 . . ?
C8 C7 C3 114.1(3) . . ?
C8 C7 H7A 108.7 . . ?
C3 C7 H7A 108.7 . . ?
C8 C7 H7B 108.7 . . ?
C3 C7 H7B 108.7 . . ?
H7A C7 H7B 107.6 . . ?
C9 C8 C13 118.8(3) . . ?
C9 C8 C7 121.3(3) . . ?
C13 C8 C7 119.9(3) . . ?
C8 C9 C10 121.4(3) . . ?
C8 C9 H9 119.3 . . ?
C10 C9 H9 119.3 . . ?
C9 C10 C11 119.7(3) . . ?
C9 C10 C16 119.6(3) . . ?
C11 C10 C16 120.7(3) . . ?
C12 C11 C10 118.9(3) . . ?
C12 C11 H11 120.5 . . ?
C10 C11 H11 120.5 . . ?
C11 C12 C13 120.8(3) . . ?
C11 C12 C17 118.6(3) . . ?
C13 C12 C17 120.6(3) . . ?
C8 C13 C12 120.5(3) . . ?
C8 C13 H13 119.8 . . ?
C12 C13 H13 119.8 . . ?
O2 C14 O1 120.9(3) . . ?
O2 C14 C1 121.4(3) . . ?
O1 C14 C1 117.6(3) . . ?
O3 C15 O4 119.5(3) . . ?
O3 C15 C5 120.5(3) . . ?
O4 C15 C5 120.0(3) . . ?
O5 C16 O6 125.7(3) . . ?
O5 C16 C10 118.6(3) . . ?
O6 C16 C10 115.7(3) . . ?
O7 C17 O8 123.9(3) . . ?
O7 C17 C12 121.8(3) . . ?
O8 C17 C12 114.3(3) . . ?
O3 Mn1 O9 92.63(11) 1_654 . ?
O3 Mn1 O4 129.54(10) 1_654 2_575 ?
O9 Mn1 O4 84.08(10) . 2_575 ?
O3 Mn1 O2 91.85(10) 1_654 2_565 ?
O9 Mn1 O2 97.73(10) . 2_565 ?
O4 Mn1 O2 138.56(10) 2_575 2_565 ?
O3 Mn1 O7 87.37(11) 1_654 . ?
O9 Mn1 O7 163.59(9) . . ?
O4 Mn1 O7 83.30(10) 2_575 . ?
O2 Mn1 O7 98.67(9) 2_565 . ?
O3 Mn1 O1 146.80(10) 1_654 2_565 ?
O9 Mn1 O1 101.77(10) . 2_565 ?
O4 Mn1 O1 82.08(9) 2_575 2_565 ?
O2 Mn1 O1 56.90(9) 2_565 2_565 ?
O7 Mn1 O1 86.82(9) . 2_565 ?
C14 O1 Mn1 87.1(2) . 2_565 ?
C14 O2 Mn1 95.0(2) . 2_565 ?
C15 O3 Mn1 174.5(3) . 1_456 ?
C15 O4 Mn1 110.1(2) . 2_575 ?
C16 O6 H6A 115.2 . . ?
C17 O7 Mn1 132.4(2) . . ?
C17 O8 H8 115.6 . . ?
Mn1 O9 H9C 95.5 . . ?
Mn1 O9 H9B 119.6 . . ?
H9C O9 H9B 95.7 . . ?
H10C O10 H10D 109.5 . . ?

loop_
_geom_bond_atom_site_label_1
_geom_bond_atom_site_label_2
_geom_bond_distance
_geom_bond_site_symmetry_2
_geom_bond_publ_flag
C1 C2 1.387(5) . ?
C1 C6 1.392(5) . ?
C1 C14 1.450(5) . ?
C2 C3 1.382(5) . ?
C2 H2 0.9300 . ?
C3 C4 1.392(5) . ?
C3 C7 1.533(5) . ?
C4 C5 1.389(5) . ?
C4 H4 0.9300 . ?
C5 C6 1.396(5) . ?
C5 C15 1.505(5) . ?
C6 H6 0.9300 . ?
C7 C8 1.523(5) . ?
C7 H7A 0.9700 . ?
C7 H7B 0.9700 . ?
C8 C9 1.371(5) . ?
C8 C13 1.384(5) . ?
C9 C10 1.382(5) . ?
C9 H9 0.9300 . ?
C10 C11 1.412(5) . ?
C10 C16 1.500(5) . ?
C11 C12 1.358(5) . ?
C11 H11 0.9300 . ?
C12 C13 1.399(5) . ?
C12 C17 1.483(5) . ?
C13 H13 0.9300 . ?
C14 O2 1.241(4) . ?
C14 O1 1.283(4) . ?
C15 O3 1.252(4) . ?
C15 O4 1.270(4) . ?
C16 O5 1.225(4) . ?
C16 O6 1.282(4) . ?
C17 O7 1.217(4) . ?
C17 O8 1.310(4) . ?
Mn1 O3 2.067(2) 1_654 ?
Mn1 O9 2.145(2) . ?
Mn1 O4 2.165(3) 2_575 ?
Mn1 O2 2.227(3) 2_565 ?
Mn1 O7 2.227(2) . ?
Mn1 O1 2.376(3) 2_565 ?
O1 Mn1 2.376(3) 2_565 ?
O2 Mn1 2.227(3) 2_565 ?
O3 Mn1 2.067(2) 1_456 ?
O4 Mn1 2.165(3) 2_575 ?
O6 H6A 0.9079 . ?
O8 H8 0.8908 . ?
O9 H9C 0.8500 . ?
O9 H9B 0.8500 . ?
O10 H10C 0.8502 . ?
O10 H10D 0.8501 . ?

loop_
_geom_hbond_atom_site_label_D
_geom_hbond_atom_site_label_H
_geom_hbond_atom_site_label_A
_geom_hbond_distance_DH
_geom_hbond_distance_HA
_geom_hbond_distance_DA
_geom_hbond_angle_DHA
_geom_hbond_site_symmetry_A
O6 H6A O5 0.91 1.75 2.635(3) 164.0 2_775
O8 H8 O1 0.89 1.76 2.635(3) 167.0 2_565
O9 H9B O1 0.85 2.14 2.887(4) 146.9 1_564
O9 H9C O4 0.85 2.03 2.839(4) 157.9 1_554
O10 H10C O8 0.85 2.35 3.069(2) 142.4 .
O10 H10D O8 0.85 2.52 3.069(2) 123.4 2_565
